data_1552702
loop_
_publ_author_name
'Shi, Xiao-Shan'
'Meng, Ling-Hong'
'Li, Xiao-Ming'
'Li, Xin'
'Wang, Dun-Jia'
'Li, Hong-Lei'
'Zhou, Xing-Wang'
'Wang, Bin-Gui'

_publ_section_title
;
 Trichocadinins B-G: Antimicrobial Cadinane Sesquiterpenes from
 <i>Trichoderma virens</i> QA-8, an Endophytic Fungus Obtained from the
 Medicinal Plant <i>Artemisia argyi</i>.
;
_journal_issue 9
_journal_name_full 'Journal of natural products'
_journal_page_first 2470
_journal_page_last 2476
_journal_paper_doi 10.1021/acs.jnatprod.9b00139
_journal_volume 82
_journal_year 2019
_chemical_absolute_configuration R/S
_chemical_formula_sum 'C15 H16 O3'
_chemical_formula_weight 244.28
_space_group_IT_number 76
_space_group_name_Hall 'P 4w'
_space_group_name_H-M_alt 'P 41'
_symmetry_cell_setting tetragonal
_symmetry_space_group_name_H-M 'P 41'
_atom_sites_solution_hydrogens geom
_atom_sites_solution_primary direct
_atom_sites_solution_secondary difmap
_audit_creation_method SHELXL-97
_cell_angle_alpha 90.00
_cell_angle_beta 90.00
_cell_angle_gamma 90.00
_cell_formula_units_Z 32
_cell_length_a 17.1550(3)
_cell_length_b 17.1550(3)
_cell_length_c 35.3313(16)
_cell_measurement_reflns_used 6118
_cell_measurement_temperature 293(2)
_cell_measurement_theta_max 47.7190
_cell_measurement_theta_min 4.9920
_cell_volume 10397.8(5)
_computing_cell_refinement 'Bruker FRAMBO'
_computing_data_collection 'Bruker FRAMBO'
_computing_data_reduction 'Bruker SAINT'
_computing_molecular_graphics 'Bruker SHELXTL'
_computing_publication_material 'Bruker SHELXTL'
_computing_structure_refinement 'SHELXL-97 (Sheldrick, 1997)'
_computing_structure_solution 'SHELXS-97 (Sheldrick, 1990)'
_diffrn_ambient_temperature 293(2)
_diffrn_detector 'CCD plate'
_diffrn_detector_area_resol_mean 8.1281
_diffrn_detector_type Eos
_diffrn_measured_fraction_theta_full 0.996
_diffrn_measured_fraction_theta_max 0.996
_diffrn_measurement_device_type 'Xcalibur, Eos, Gemini'
_diffrn_radiation_monochromator graphite
_diffrn_radiation_source 'fine-focus sealed tube'
_diffrn_radiation_type CuK\a
_diffrn_radiation_wavelength 1.54178
_diffrn_reflns_av_R_equivalents 0.0575
_diffrn_reflns_av_sigmaI/netI 0.0845
_diffrn_reflns_limit_h_max 20
_diffrn_reflns_limit_h_min -19
_diffrn_reflns_limit_k_max 20
_diffrn_reflns_limit_k_min -20
_diffrn_reflns_limit_l_max 41
_diffrn_reflns_limit_l_min -34
_diffrn_reflns_number 40280
_diffrn_reflns_theta_full 66.03
_diffrn_reflns_theta_max 66.03
_diffrn_reflns_theta_min 2.86
_exptl_absorpt_coefficient_mu 0.699
_exptl_absorpt_correction_T_max 0.9593
_exptl_absorpt_correction_T_min 0.9334
_exptl_absorpt_correction_type multi-scan
_exptl_absorpt_process_details sadabs
_exptl_crystal_colour colourless
_exptl_crystal_density_diffrn 1.248
_exptl_crystal_density_method 'not measured'
_exptl_crystal_description prism
_exptl_crystal_F_000 4160
_exptl_crystal_size_max 0.10
_exptl_crystal_size_mid 0.08
_exptl_crystal_size_min 0.06
_refine_diff_density_max 0.300
_refine_diff_density_min -0.246
_refine_diff_density_rms 0.033
_refine_ls_abs_structure_details 'Flack H D (1983), Acta Cryst. A39, 876-881'
_refine_ls_abs_structure_Flack 0.1(2)
_refine_ls_extinction_coef 0.000076(5)
_refine_ls_extinction_expression Fc^*^=kFc[1+0.001xFc^2^\l^3^/sin(2\q)]^-1/4^
_refine_ls_extinction_method SHELXL
_refine_ls_goodness_of_fit_ref 1.020
_refine_ls_hydrogen_treatment mixed
_refine_ls_matrix_type full
_refine_ls_number_parameters 1314
_refine_ls_number_reflns 14076
_refine_ls_number_restraints 1
_refine_ls_restrained_S_all 1.020
_refine_ls_R_factor_all 0.1391
_refine_ls_R_factor_gt 0.0562
_refine_ls_shift/su_max 0.001
_refine_ls_shift/su_mean 0.000
_refine_ls_structure_factor_coef Fsqd
_refine_ls_weighting_details 'calc w=1/[\s^2^(Fo^2^)+(0.0126P)^2^+0.0000P] where P=(Fo^2^+2Fc^2^)/3'
_refine_ls_weighting_scheme calc
_refine_ls_wR_factor_gt 0.0896
_refine_ls_wR_factor_ref 0.1151
_reflns_number_gt 6110
_reflns_number_total 14076
_reflns_threshold_expression >2sigma(I)
_cod_data_source_file np9b00139_si_002.cif
_cod_data_source_block 180520a
_cod_depositor_comments
;
The following automatic conversions were performed:

data item '_symmetry_cell_setting' value 'Tetragonal' was changed to
'tetragonal' in accordance with the
/home/data/users/saulius/crontab/automatic-downloads/current/ACS/lib/dictionaries/cif_core.dic
dictionary named 'cif_core.dic' version 2.4.2 last updated on
2011-04-26.

Automatic conversion script
Id: cif_fix_values 6909 2019-04-08 15:41:33Z antanas 
;
_cod_original_sg_symbol_H-M P4(1)
_cod_database_code 1552702

loop_
_symmetry_equiv_pos_as_xyz
'x, y, z'
'-y, x, z+1/4'
'-x, -y, z+1/2'
'y, -x, z+3/4'

loop_
_atom_site_label
_atom_site_type_symbol
_atom_site_fract_x
_atom_site_fract_y
_atom_site_fract_z
_atom_site_U_iso_or_equiv
_atom_site_adp_type
_atom_site_occupancy
_atom_site_symmetry_multiplicity
_atom_site_calc_flag
_atom_site_refinement_flags
O1 O 0.0901(2) 0.3462(2) 0.56613(13) 0.0924(13) Uani 1 1 d .
O2 O 0.0132(2) 0.2588(2) 0.59496(12) 0.0852(12) Uani 1 1 d .
H2 H -0.0165 0.2962 0.5956 0.128 Uiso 1 1 calc R
O3 O 0.1856(3) 0.0145(2) 0.59557(15) 0.1197(17) Uani 1 1 d .
O4 O 0.9887(3) -0.0234(2) 0.57996(14) 0.1071(16) Uani 1 1 d .
O5 O 0.9038(3) -0.1027(3) 0.60785(13) 0.1070(15) Uani 1 1 d .
H5 H 0.9424 -0.1308 0.6086 0.161 Uiso 1 1 calc R
O6 O 0.6560(3) 0.0647(3) 0.61160(12) 0.0987(14) Uani 1 1 d .
O7 O 0.3953(2) 0.6126(2) 0.41847(14) 0.0980(15) Uani 1 1 d .
O8 O 0.4726(2) 0.5281(2) 0.38923(12) 0.0931(13) Uani 1 1 d .
H8 H 0.4986 0.5677 0.3859 0.140 Uiso 1 1 calc R
O9 O 0.3199(3) 0.2722(3) 0.40667(17) 0.1263(19) Uani 1 1 d .
O10 O 0.5225(3) 0.2013(3) 0.43659(14) 0.1046(16) Uani 1 1 d .
O11 O 0.6065(2) 0.1220(2) 0.40718(12) 0.0900(13) Uani 1 1 d .
H11 H 0.5706 0.0910 0.4103 0.135 Uiso 1 1 calc R
O12 O 0.8444(3) 0.3027(3) 0.38946(13) 0.0993(14) Uani 1 1 d .
O13 O 0.9856(2) 0.4562(2) 0.56831(13) 0.1000(14) Uani 1 1 d .
H13 H 1.0182 0.4217 0.5713 0.150 Uiso 1 1 calc R
O14 O 0.9109(2) 0.3703(2) 0.59914(12) 0.0818(12) Uani 1 1 d .
O15 O 0.6491(3) 0.5209(2) 0.60003(11) 0.0868(12) Uani 1 1 d .
O16 O 0.5806(2) 0.6360(2) 0.38880(11) 0.0825(12) Uani 1 1 d .
O17 O 0.5007(2) 0.7222(2) 0.41603(12) 0.0948(14) Uani 1 1 d .
H17 H 0.4691 0.6880 0.4109 0.142 Uiso 1 1 calc R
O18 O 0.8423(2) 0.7838(2) 0.39467(11) 0.0849(12) Uani 1 1 d .
O19 O 0.0842(2) 0.8597(3) 0.56638(14) 0.1042(15) Uani 1 1 d .
H19 H 0.0504 0.8917 0.5717 0.156 Uiso 1 1 calc R
O20 O 0.0010(3) 0.7801(3) 0.59640(13) 0.0968(14) Uani 1 1 d .
O21 O 0.1539(3) 0.5196(3) 0.58808(15) 0.1092(16) Uani 1 1 d .
O22 O 0.4951(2) 1.0156(2) 0.41087(12) 0.0846(12) Uani 1 1 d .
O23 O 0.4167(2) 1.0958(2) 0.44320(12) 0.0948(14) Uani 1 1 d .
H23 H 0.4547 1.1243 0.4407 0.142 Uiso 1 1 calc R
O24 O 0.3211(3) 0.7712(2) 0.40037(13) 0.0946(14) Uani 1 1 d .
C1 C 0.0770(4) 0.2786(4) 0.57829(18) 0.0774(17) Uani 1 1 d .
C2 C 0.2087(4) 0.2378(3) 0.55719(17) 0.0807(18) Uani 1 1 d .
H2A H 0.2159 0.2886 0.5487 0.097 Uiso 1 1 calc R
C3 C 0.1376(4) 0.2179(4) 0.57434(18) 0.0755(17) Uani 1 1 d .
C4 C 0.1240(4) 0.1433(4) 0.58827(17) 0.0811(18) Uani 1 1 d .
H4 H 0.0769 0.1296 0.5994 0.097 Uiso 1 1 calc R
C5 C 0.1842(4) 0.0911(4) 0.58468(19) 0.0847(19) Uani 1 1 d .
C6 C 0.2530(4) 0.1107(4) 0.56737(18) 0.0818(18) Uani 1 1 d .
C7 C 0.2678(4) 0.1849(3) 0.55250(17) 0.0725(16) Uani 1 1 d .
C8 C 0.3464(4) 0.1967(4) 0.53423(19) 0.0877(19) Uani 1 1 d .
H8A H 0.3400 0.1814 0.5077 0.105 Uiso 1 1 calc R
C9 C 0.4053(4) 0.1395(4) 0.5510(2) 0.104(2) Uani 1 1 d .
H9A H 0.4154 0.1546 0.5770 0.124 Uiso 1 1 calc R
H9B H 0.4539 0.1447 0.5372 0.124 Uiso 1 1 calc R
C10 C 0.3812(4) 0.0519(4) 0.5506(2) 0.112(3) Uani 1 1 d .
H10A H 0.3813 0.0323 0.5248 0.135 Uiso 1 1 calc R
H10B H 0.4180 0.0214 0.5653 0.135 Uiso 1 1 calc R
C11 C 0.3014(4) 0.0447(4) 0.5672(2) 0.104(2) Uani 1 1 d .
C12 C 0.2597(5) -0.0110(4) 0.5854(3) 0.135(3) Uani 1 1 d .
H12 H 0.2785 -0.0607 0.5905 0.162 Uiso 1 1 calc R
C13 C 0.3741(4) 0.2814(4) 0.5335(2) 0.098(2) Uani 1 1 d .
H13A H 0.3292 0.3124 0.5252 0.117 Uiso 1 1 calc R
C14 C 0.4356(5) 0.2961(5) 0.5059(2) 0.160(4) Uani 1 1 d .
H14A H 0.4834 0.2731 0.5146 0.239 Uiso 1 1 calc R
H14B H 0.4426 0.3512 0.5029 0.239 Uiso 1 1 calc R
H14C H 0.4214 0.2735 0.4820 0.239 Uiso 1 1 calc R
C15 C 0.3959(4) 0.3120(4) 0.5724(2) 0.126(3) Uani 1 1 d .
H15A H 0.4444 0.2891 0.5802 0.189 Uiso 1 1 calc R
H15B H 0.3558 0.2985 0.5902 0.189 Uiso 1 1 calc R
H15C H 0.4013 0.3676 0.5714 0.189 Uiso 1 1 calc R
C16 C 0.9220(4) -0.0367(4) 0.59262(19) 0.087(2) Uani 1 1 d .
C17 C 0.8756(3) 0.0916(3) 0.56967(16) 0.0721(16) Uani 1 1 d .
H17A H 0.9255 0.0997 0.5602 0.087 Uiso 1 1 calc R
C18 C 0.8591(4) 0.0214(3) 0.58972(17) 0.0750(17) Uani 1 1 d .
C19 C 0.7859(4) 0.0070(4) 0.60548(17) 0.0849(19) Uani 1 1 d .
H19A H 0.7745 -0.0384 0.6188 0.102 Uiso 1 1 calc R
C20 C 0.7330(4) 0.0640(4) 0.59995(18) 0.0820(18) Uani 1 1 d .
C21 C 0.7475(4) 0.1320(4) 0.58033(17) 0.0756(17) Uani 1 1 d .
C22 C 0.8199(3) 0.1467(3) 0.56407(17) 0.0702(16) Uani 1 1 d .
C23 C 0.8261(3) 0.2242(3) 0.54334(18) 0.0794(17) Uani 1 1 d .
H23A H 0.8411 0.2636 0.5621 0.095 Uiso 1 1 calc R
C24 C 0.7442(4) 0.2478(4) 0.5278(2) 0.110(2) Uani 1 1 d .
H24A H 0.7486 0.2977 0.5151 0.132 Uiso 1 1 calc R
H24B H 0.7279 0.2096 0.5092 0.132 Uiso 1 1 calc R
C25 C 0.6807(4) 0.2539(4) 0.5589(2) 0.110(2) Uani 1 1 d .
H25A H 0.6931 0.2958 0.5764 0.132 Uiso 1 1 calc R
H25B H 0.6303 0.2644 0.5476 0.132 Uiso 1 1 calc R
C26 C 0.6792(4) 0.1770(4) 0.5795(2) 0.0870(19) Uani 1 1 d .
C27 C 0.6255(4) 0.1364(4) 0.5983(2) 0.103(2) Uani 1 1 d .
H27 H 0.5746 0.1531 0.6022 0.124 Uiso 1 1 calc R
C28 C 0.8883(4) 0.2257(4) 0.51156(18) 0.091(2) Uani 1 1 d .
H28 H 0.9378 0.2109 0.5234 0.109 Uiso 1 1 calc R
C29 C 0.8999(4) 0.3082(4) 0.4956(2) 0.121(3) Uani 1 1 d .
H29A H 0.9458 0.3092 0.4801 0.182 Uiso 1 1 calc R
H29B H 0.9057 0.3444 0.5162 0.182 Uiso 1 1 calc R
H29C H 0.8553 0.3224 0.4807 0.182 Uiso 1 1 calc R
C30 C 0.8747(4) 0.1678(4) 0.47932(19) 0.111(2) Uani 1 1 d .
H30A H 0.8267 0.1801 0.4667 0.167 Uiso 1 1 calc R
H30B H 0.8719 0.1159 0.4894 0.167 Uiso 1 1 calc R
H30C H 0.9170 0.1710 0.4616 0.167 Uiso 1 1 calc R
C31 C 0.4082(4) 0.5460(4) 0.40722(19) 0.0769(17) Uani 1 1 d .
C32 C 0.2856(3) 0.5012(4) 0.43520(16) 0.0804(18) Uani 1 1 d .
H32 H 0.2765 0.5525 0.4425 0.096 Uiso 1 1 calc R
C33 C 0.3540(4) 0.4821(4) 0.41514(17) 0.0755(17) Uani 1 1 d .
C34 C 0.3712(4) 0.4066(4) 0.40455(19) 0.092(2) Uani 1 1 d .
H34 H 0.4171 0.3941 0.3920 0.110 Uiso 1 1 calc R
C35 C 0.3169(4) 0.3510(4) 0.4136(2) 0.091(2) Uani 1 1 d .
C36 C 0.2491(4) 0.3693(4) 0.43329(18) 0.0815(18) Uani 1 1 d .
C37 C 0.2326(3) 0.4445(4) 0.44397(16) 0.0718(16) Uani 1 1 d .
C38 C 0.1566(4) 0.4548(4) 0.46581(19) 0.087(2) Uani 1 1 d .
H38 H 0.1704 0.4492 0.4926 0.105 Uiso 1 1 calc R
C39 C 0.0998(5) 0.3877(5) 0.4572(3) 0.152(4) Uani 1 1 d .
H39A H 0.0566 0.3916 0.4748 0.182 Uiso 1 1 calc R
H39B H 0.0789 0.3959 0.4320 0.182 Uiso 1 1 calc R
C40 C 0.1318(4) 0.3041(4) 0.4591(2) 0.110(2) Uani 1 1 d .
H40A H 0.1398 0.2893 0.4853 0.132 Uiso 1 1 calc R
H40B H 0.0944 0.2683 0.4480 0.132 Uiso 1 1 calc R
C41 C 0.2072(4) 0.2994(4) 0.4381(2) 0.096(2) Uani 1 1 d .
C42 C 0.2503(5) 0.2442(4) 0.4220(2) 0.125(3) Uani 1 1 d .
H42 H 0.2356 0.1921 0.4211 0.151 Uiso 1 1 calc R
C43 C 0.1212(5) 0.5341(6) 0.4622(2) 0.137(3) Uani 1 1 d .
H43 H 0.1609 0.5718 0.4701 0.164 Uiso 1 1 calc R
C44 C 0.0972(4) 0.5559(5) 0.4211(2) 0.125(3) Uani 1 1 d .
H44A H 0.1425 0.5561 0.4052 0.188 Uiso 1 1 calc R
H44B H 0.0737 0.6067 0.4210 0.188 Uiso 1 1 calc R
H44C H 0.0604 0.5183 0.4118 0.188 Uiso 1 1 calc R
C45 C 0.0504(4) 0.5441(6) 0.4892(2) 0.178(4) Uani 1 1 d .
H45A H 0.0063 0.5168 0.4791 0.268 Uiso 1 1 calc R
H45B H 0.0381 0.5985 0.4916 0.268 Uiso 1 1 calc R
H45C H 0.0632 0.5233 0.5137 0.268 Uiso 1 1 calc R
C46 C 0.5882(4) 0.1885(4) 0.42223(18) 0.0816(18) Uani 1 1 d .
C47 C 0.6239(3) 0.3266(3) 0.43235(15) 0.0703(16) Uani 1 1 d .
H47 H 0.5745 0.3338 0.4426 0.084 Uiso 1 1 calc R
C48 C 0.6461(3) 0.2516(3) 0.41910(16) 0.0695(16) Uani 1 1 d .
C49 C 0.7210(3) 0.2356(3) 0.40390(16) 0.0769(17) Uani 1 1 d .
H49 H 0.7365 0.1867 0.3953 0.092 Uiso 1 1 calc R
C50 C 0.7680(4) 0.2999(4) 0.40324(18) 0.0781(17) Uani 1 1 d .
C51 C 0.7469(3) 0.3729(4) 0.41529(17) 0.0762(17) Uani 1 1 d .
C52 C 0.6739(3) 0.3880(3) 0.43032(16) 0.0675(15) Uani 1 1 d .
C53 C 0.6590(3) 0.4714(3) 0.44301(19) 0.0801(18) Uani 1 1 d .
H53 H 0.6359 0.4980 0.4212 0.096 Uiso 1 1 calc R
C54 C 0.7342(4) 0.5138(4) 0.4512(2) 0.121(3) Uani 1 1 d .
H54A H 0.7566 0.4925 0.4742 0.145 Uiso 1 1 calc R
H54B H 0.7224 0.5683 0.4560 0.145 Uiso 1 1 calc R
C55 C 0.7955(5) 0.5090(4) 0.4194(2) 0.125(3) Uani 1 1 d .
H55A H 0.7775 0.5382 0.3975 0.149 Uiso 1 1 calc R
H55B H 0.8441 0.5319 0.4279 0.149 Uiso 1 1 calc R
C56 C 0.8089(4) 0.4260(4) 0.40842(19) 0.088(2) Uani 1 1 d .
C57 C 0.8671(4) 0.3821(5) 0.3936(2) 0.114(3) Uani 1 1 d .
H57 H 0.9159 0.4015 0.3869 0.137 Uiso 1 1 calc R
C58 C 0.5980(4) 0.4774(3) 0.47518(18) 0.0886(19) Uani 1 1 d .
H58 H 0.5510 0.4502 0.4665 0.106 Uiso 1 1 calc R
C59 C 0.5745(4) 0.5610(4) 0.4840(2) 0.125(3) Uani 1 1 d .
H59A H 0.5325 0.5609 0.5019 0.188 Uiso 1 1 calc R
H59B H 0.5580 0.5864 0.4612 0.188 Uiso 1 1 calc R
H59C H 0.6183 0.5884 0.4945 0.188 Uiso 1 1 calc R
C60 C 0.6238(4) 0.4384(4) 0.51088(18) 0.107(2) Uani 1 1 d .
H60A H 0.6297 0.3835 0.5065 0.160 Uiso 1 1 calc R
H60B H 0.5855 0.4467 0.5303 0.160 Uiso 1 1 calc R
H60C H 0.6728 0.4599 0.5188 0.160 Uiso 1 1 calc R
C61 C 0.9193(3) 0.4346(4) 0.58365(18) 0.0754(17) Uani 1 1 d .
C62 C 0.8713(3) 0.5654(3) 0.56304(16) 0.0700(16) Uani 1 1 d .
H62 H 0.9210 0.5778 0.5544 0.084 Uiso 1 1 calc R
C63 C 0.8576(3) 0.4927(3) 0.57988(16) 0.0679(15) Uani 1 1 d .
C64 C 0.7850(3) 0.4702(3) 0.59412(16) 0.0741(17) Uani 1 1 d .
H64 H 0.7760 0.4221 0.6054 0.089 Uiso 1 1 calc R
C65 C 0.7280(4) 0.5261(4) 0.58986(17) 0.0755(17) Uani 1 1 d .
C66 C 0.7404(4) 0.5972(3) 0.57299(16) 0.0709(16) Uani 1 1 d .
C67 C 0.8118(4) 0.6188(3) 0.55916(15) 0.0708(16) Uani 1 1 d .
C68 C 0.8167(3) 0.7021(3) 0.54369(17) 0.0781(17) Uani 1 1 d .
H68 H 0.8239 0.7363 0.5656 0.094 Uiso 1 1 calc R
C69 C 0.7375(3) 0.7235(4) 0.52641(17) 0.091(2) Uani 1 1 d .
H69A H 0.7276 0.6891 0.5051 0.109 Uiso 1 1 calc R
H69B H 0.7405 0.7762 0.5167 0.109 Uiso 1 1 calc R
C70 C 0.6677(4) 0.7183(4) 0.55387(19) 0.097(2) Uani 1 1 d .
H70A H 0.6721 0.7582 0.5732 0.117 Uiso 1 1 calc R
H70B H 0.6194 0.7264 0.5402 0.117 Uiso 1 1 calc R
C71 C 0.6680(4) 0.6387(4) 0.57187(18) 0.0790(18) Uani 1 1 d .
C72 C 0.6163(4) 0.5915(4) 0.58826(18) 0.094(2) Uani 1 1 d .
H72 H 0.5640 0.6042 0.5915 0.113 Uiso 1 1 calc R
C73 C 0.8861(4) 0.7165(4) 0.51754(19) 0.087(2) Uani 1 1 d .
H73 H 0.9327 0.6964 0.5303 0.104 Uiso 1 1 calc R
C74 C 0.8982(4) 0.8052(4) 0.5111(2) 0.115(3) Uani 1 1 d .
H74A H 0.9447 0.8134 0.4965 0.172 Uiso 1 1 calc R
H74B H 0.9032 0.8309 0.5351 0.172 Uiso 1 1 calc R
H74C H 0.8543 0.8261 0.4977 0.172 Uiso 1 1 calc R
C75 C 0.8787(4) 0.6741(4) 0.48020(19) 0.109(2) Uani 1 1 d .
H75A H 0.8693 0.6198 0.4848 0.164 Uiso 1 1 calc R
H75B H 0.9260 0.6801 0.4660 0.164 Uiso 1 1 calc R
H75C H 0.8360 0.6956 0.4661 0.164 Uiso 1 1 calc R
C76 C 0.5693(4) 0.7012(4) 0.40485(18) 0.0757(17) Uani 1 1 d .
C77 C 0.6202(3) 0.8256(3) 0.43176(15) 0.0706(16) Uani 1 1 d .
H77 H 0.5701 0.8368 0.4403 0.085 Uiso 1 1 calc R
C78 C 0.6343(3) 0.7553(3) 0.41206(17) 0.0666(15) Uani 1 1 d .
C79 C 0.7066(3) 0.7347(3) 0.39883(15) 0.0707(16) Uani 1 1 d .
H79 H 0.7153 0.6879 0.3863 0.085 Uiso 1 1 calc R
C80 C 0.7648(4) 0.7871(4) 0.40527(16) 0.0715(16) Uani 1 1 d .
C81 C 0.7517(3) 0.8565(3) 0.42489(16) 0.0668(15) Uani 1 1 d .
C82 C 0.6795(3) 0.8775(3) 0.43845(16) 0.0662(15) Uani 1 1 d .
C83 C 0.6743(3) 0.9553(3) 0.4587(2) 0.0836(19) Uani 1 1 d .
H83 H 0.6594 0.9941 0.4396 0.100 Uiso 1 1 calc R
C84 C 0.7540(5) 0.9795(5) 0.4737(4) 0.230(7) Uani 1 1 d .
H84A H 0.7666 0.9464 0.4951 0.276 Uiso 1 1 calc R
H84B H 0.7500 1.0325 0.4831 0.276 Uiso 1 1 calc R
C85 C 0.8222(3) 0.9761(4) 0.4457(2) 0.094(2) Uani 1 1 d .
H85A H 0.8169 1.0173 0.4270 0.112 Uiso 1 1 calc R
H85B H 0.8710 0.9836 0.4590 0.112 Uiso 1 1 calc R
C86 C 0.8223(4) 0.8990(4) 0.42650(17) 0.0753(17) Uani 1 1 d .
C87 C 0.8741(4) 0.8536(4) 0.40823(19) 0.095(2) Uani 1 1 d .
H87 H 0.9261 0.8673 0.4049 0.114 Uiso 1 1 calc R
C88 C 0.6144(6) 0.9607(4) 0.4904(2) 0.132(3) Uani 1 1 d .
H88 H 0.5644 0.9508 0.4779 0.158 Uiso 1 1 calc R
C89 C 0.6077(5) 1.0453(4) 0.5048(2) 0.163(4) Uani 1 1 d .
H89A H 0.5646 1.0493 0.5221 0.245 Uiso 1 1 calc R
H89B H 0.5993 1.0797 0.4838 0.245 Uiso 1 1 calc R
H89C H 0.6549 1.0597 0.5176 0.245 Uiso 1 1 calc R
C90 C 0.6158(5) 0.9065(4) 0.5213(2) 0.144(3) Uani 1 1 d .
H90A H 0.6688 0.8944 0.5277 0.217 Uiso 1 1 calc R
H90B H 0.5891 0.8596 0.5141 0.217 Uiso 1 1 calc R
H90C H 0.5903 0.9292 0.5429 0.217 Uiso 1 1 calc R
C91 C 0.0637(4) 0.7920(4) 0.57867(19) 0.086(2) Uani 1 1 d .
C92 C 0.1895(4) 0.7438(4) 0.55181(17) 0.0809(18) Uani 1 1 d .
H92 H 0.1998 0.7943 0.5436 0.097 Uiso 1 1 calc R
C93 C 0.1197(4) 0.7279(4) 0.57094(18) 0.0798(18) Uani 1 1 d .
C94 C 0.1009(4) 0.6531(4) 0.58436(18) 0.0864(19) Uani 1 1 d .
H94 H 0.0549 0.6420 0.5972 0.104 Uiso 1 1 calc R
C95 C 0.1565(4) 0.5981(4) 0.5767(2) 0.088(2) Uani 1 1 d .
C96 C 0.2244(4) 0.6122(4) 0.55866(19) 0.0835(19) Uani 1 1 d .
C97 C 0.2427(4) 0.6860(4) 0.54503(17) 0.0810(18) Uani 1 1 d .
C98 C 0.3204(4) 0.6918(4) 0.52474(18) 0.090(2) Uani 1 1 d .
H98 H 0.3110 0.6784 0.4982 0.108 Uiso 1 1 calc R
C99 C 0.3780(4) 0.6304(4) 0.5407(2) 0.110(2) Uani 1 1 d .
H99A H 0.4265 0.6335 0.5267 0.133 Uiso 1 1 calc R
H99B H 0.3893 0.6431 0.5669 0.133 Uiso 1 1 calc R
C100 C 0.3473(4) 0.5463(4) 0.5388(2) 0.111(2) Uani 1 1 d .
H10C H 0.3439 0.5297 0.5126 0.134 Uiso 1 1 calc R
H10D H 0.3830 0.5116 0.5518 0.134 Uiso 1 1 calc R
C101 C 0.2680(5) 0.5420(5) 0.5569(2) 0.102(2) Uani 1 1 d .
C102 C 0.2242(5) 0.4896(4) 0.5748(2) 0.107(3) Uani 1 1 d .
H102 H 0.2392 0.4379 0.5781 0.128 Uiso 1 1 calc R
C103 C 0.3559(4) 0.7720(5) 0.5252(2) 0.114(3) Uani 1 1 d .
H103 H 0.3156 0.8075 0.5157 0.137 Uiso 1 1 calc R
C104 C 0.4259(4) 0.7806(5) 0.4984(2) 0.156(4) Uani 1 1 d .
H10E H 0.4683 0.7493 0.5074 0.234 Uiso 1 1 calc R
H10F H 0.4417 0.8342 0.4974 0.234 Uiso 1 1 calc R
H10G H 0.4113 0.7636 0.4735 0.234 Uiso 1 1 calc R
C105 C 0.3799(4) 0.8031(4) 0.5637(2) 0.111(2) Uani 1 1 d .
H10H H 0.3378 0.7962 0.5813 0.166 Uiso 1 1 calc R
H10I H 0.3922 0.8575 0.5617 0.166 Uiso 1 1 calc R
H10J H 0.4248 0.7752 0.5725 0.166 Uiso 1 1 calc R
C106 C 0.4307(4) 1.0290(4) 0.42734(18) 0.0753(17) Uani 1 1 d .
C107 C 0.2993(3) 0.9893(3) 0.44695(15) 0.0717(16) Uani 1 1 d .
H107 H 0.2929 1.0381 0.4580 0.086 Uiso 1 1 calc R
C108 C 0.3694(3) 0.9708(4) 0.42880(17) 0.0714(16) Uani 1 1 d .
C109 C 0.3828(3) 0.8996(3) 0.41199(17) 0.0758(17) Uani 1 1 d .
H109 H 0.4295 0.8881 0.3998 0.091 Uiso 1 1 calc R
C110 C 0.3230(4) 0.8470(3) 0.41432(19) 0.0774(18) Uani 1 1 d .
C111 C 0.2539(4) 0.8623(4) 0.43207(17) 0.0743(17) Uani 1 1 d .
C112 C 0.2393(3) 0.9350(4) 0.44849(15) 0.0729(16) Uani 1 1 d .
C113 C 0.1599(4) 0.9442(4) 0.46737(18) 0.0826(18) Uani 1 1 d .
H113 H 0.1665 0.9287 0.4939 0.099 Uiso 1 1 calc R
C114 C 0.1006(4) 0.8873(4) 0.4498(2) 0.097(2) Uani 1 1 d .
H11A H 0.0892 0.9046 0.4243 0.117 Uiso 1 1 calc R
H11B H 0.0526 0.8907 0.4642 0.117 Uiso 1 1 calc R
C115 C 0.1253(4) 0.8006(4) 0.44806(19) 0.102(2) Uani 1 1 d .
H11C H 0.1264 0.7786 0.4733 0.122 Uiso 1 1 calc R
H11D H 0.0882 0.7712 0.4330 0.122 Uiso 1 1 calc R
C116 C 0.2065(4) 0.7961(4) 0.43015(19) 0.0831(19) Uani 1 1 d .
C117 C 0.2466(4) 0.7431(4) 0.4110(2) 0.099(2) Uani 1 1 d .
H117 H 0.2281 0.6935 0.4053 0.119 Uiso 1 1 calc R
C118 C 0.1309(4) 1.0286(4) 0.4677(2) 0.098(2) Uani 1 1 d .
H118 H 0.1731 1.0606 0.4781 0.118 Uiso 1 1 calc R
C119 C 0.1125(4) 1.0601(4) 0.4283(2) 0.116(3) Uani 1 1 d .
H11E H 0.1585 1.0575 0.4129 0.174 Uiso 1 1 calc R
H11F H 0.0956 1.1133 0.4303 0.174 Uiso 1 1 calc R
H11G H 0.0720 1.0293 0.4170 0.174 Uiso 1 1 calc R
C120 C 0.0596(4) 1.0393(5) 0.4941(2) 0.152(4) Uani 1 1 d .
H12A H 0.0170 1.0083 0.4850 0.228 Uiso 1 1 calc R
H12B H 0.0446 1.0932 0.4945 0.228 Uiso 1 1 calc R
H12C H 0.0730 1.0230 0.5193 0.228 Uiso 1 1 calc R

loop_
_atom_site_aniso_label
_atom_site_aniso_U_11
_atom_site_aniso_U_22
_atom_site_aniso_U_33
_atom_site_aniso_U_23
_atom_site_aniso_U_13
_atom_site_aniso_U_12
O1 0.085(3) 0.065(3) 0.127(4) 0.006(3) 0.009(3) 0.005(2)
O2 0.072(3) 0.073(3) 0.111(3) 0.002(2) 0.003(3) -0.004(2)
O3 0.124(4) 0.065(3) 0.171(5) 0.038(3) 0.036(4) 0.013(3)
O4 0.076(3) 0.098(4) 0.147(5) 0.028(3) 0.019(3) 0.009(3)
O5 0.094(3) 0.097(3) 0.130(4) 0.028(3) 0.020(3) 0.022(3)
O6 0.077(3) 0.116(4) 0.104(3) 0.015(3) 0.024(3) 0.012(3)
O7 0.079(3) 0.060(3) 0.155(4) -0.009(3) 0.026(3) -0.002(2)
O8 0.082(3) 0.081(3) 0.116(3) -0.010(3) 0.019(3) -0.018(2)
O9 0.105(4) 0.066(3) 0.208(6) -0.021(3) 0.046(4) -0.014(3)
O10 0.087(3) 0.091(3) 0.136(4) -0.020(3) 0.027(3) -0.016(3)
O11 0.092(3) 0.071(3) 0.107(3) -0.008(3) -0.007(3) 0.003(2)
O12 0.076(3) 0.113(4) 0.110(4) -0.020(3) 0.009(3) 0.003(3)
O13 0.078(3) 0.093(3) 0.130(4) 0.025(3) 0.009(3) 0.014(3)
O14 0.092(3) 0.055(2) 0.098(3) 0.014(2) -0.003(2) -0.005(2)
O15 0.091(3) 0.082(3) 0.088(3) 0.007(2) 0.009(3) 0.006(3)
O16 0.086(3) 0.063(3) 0.099(3) -0.011(2) 0.016(2) -0.001(2)
O17 0.066(3) 0.076(3) 0.142(4) -0.023(3) 0.011(3) -0.007(2)
O18 0.059(3) 0.109(3) 0.087(3) -0.005(3) 0.015(2) 0.004(2)
O19 0.087(3) 0.099(4) 0.127(4) 0.012(3) 0.009(3) 0.017(3)
O20 0.073(3) 0.113(4) 0.104(3) 0.009(3) 0.004(3) 0.006(3)
O21 0.096(4) 0.076(3) 0.156(5) -0.004(3) -0.011(3) -0.001(3)
O22 0.060(2) 0.084(3) 0.110(3) -0.004(2) 0.003(2) 0.004(2)
O23 0.095(3) 0.074(3) 0.115(4) -0.016(3) 0.022(3) -0.018(3)
O24 0.087(3) 0.067(3) 0.130(4) -0.006(3) -0.002(3) 0.001(2)
C1 0.069(4) 0.086(5) 0.077(4) 0.001(4) -0.008(3) -0.010(4)
C2 0.093(5) 0.065(4) 0.084(4) 0.009(3) -0.002(4) -0.002(4)
C3 0.066(4) 0.074(4) 0.087(4) 0.000(4) 0.001(3) -0.006(3)
C4 0.073(4) 0.079(5) 0.092(5) 0.001(4) 0.007(4) -0.005(4)
C5 0.082(5) 0.063(4) 0.109(5) 0.003(4) 0.019(4) -0.002(4)
C6 0.086(5) 0.067(4) 0.093(5) -0.001(4) 0.008(4) 0.004(4)
C7 0.070(4) 0.065(4) 0.082(4) -0.001(3) -0.003(3) -0.003(3)
C8 0.084(5) 0.091(5) 0.088(5) -0.004(4) 0.016(4) 0.001(4)
C9 0.090(5) 0.106(6) 0.115(6) -0.009(5) 0.014(4) 0.003(5)
C10 0.101(6) 0.101(6) 0.135(7) 0.010(5) 0.026(5) 0.031(5)
C11 0.105(6) 0.082(5) 0.126(6) 0.014(5) 0.029(5) 0.012(5)
C12 0.117(7) 0.090(6) 0.198(10) 0.043(6) 0.046(7) 0.041(5)
C13 0.084(5) 0.101(6) 0.109(6) -0.004(5) 0.033(4) -0.023(4)
C14 0.152(8) 0.158(8) 0.169(8) -0.011(7) 0.072(7) -0.039(7)
C15 0.145(7) 0.110(6) 0.122(7) -0.025(5) 0.022(6) -0.041(5)
C16 0.103(6) 0.070(4) 0.087(5) -0.001(4) 0.000(4) -0.005(4)
C17 0.060(4) 0.073(4) 0.083(4) -0.005(3) -0.004(3) 0.000(3)
C18 0.073(4) 0.068(4) 0.084(4) 0.005(3) 0.000(3) 0.015(3)
C19 0.082(5) 0.083(5) 0.090(5) 0.012(4) 0.015(4) 0.000(4)
C20 0.066(4) 0.094(5) 0.085(4) 0.001(4) 0.016(4) 0.009(4)
C21 0.071(4) 0.078(4) 0.078(4) -0.003(4) 0.010(3) -0.001(4)
C22 0.071(4) 0.058(4) 0.081(4) -0.001(3) 0.000(3) -0.005(3)
C23 0.062(4) 0.072(4) 0.104(5) 0.002(4) -0.002(4) 0.001(3)
C24 0.116(6) 0.084(5) 0.129(6) 0.026(5) -0.012(5) 0.005(5)
C25 0.099(6) 0.106(6) 0.125(6) 0.017(5) 0.030(5) 0.032(5)
C26 0.091(5) 0.077(5) 0.093(5) 0.002(4) 0.012(4) 0.012(4)
C27 0.091(5) 0.114(6) 0.104(6) 0.004(5) 0.013(5) 0.027(5)
C28 0.090(5) 0.090(5) 0.092(5) -0.001(4) 0.001(4) -0.019(4)
C29 0.155(7) 0.084(5) 0.125(6) 0.015(5) 0.010(6) -0.028(5)
C30 0.125(6) 0.108(6) 0.101(5) -0.020(5) 0.005(5) -0.015(5)
C31 0.069(4) 0.072(4) 0.089(5) -0.006(4) 0.007(4) 0.003(4)
C32 0.077(4) 0.075(4) 0.089(5) -0.017(4) 0.014(4) -0.008(4)
C33 0.073(4) 0.063(4) 0.091(5) -0.013(3) 0.004(4) -0.007(3)
C34 0.074(5) 0.087(5) 0.114(5) -0.009(4) 0.017(4) 0.000(4)
C35 0.076(5) 0.071(5) 0.126(6) -0.008(4) 0.007(4) -0.014(4)
C36 0.083(5) 0.075(5) 0.086(5) -0.008(4) 0.006(4) -0.011(4)
C37 0.067(4) 0.079(4) 0.069(4) -0.006(3) 0.001(3) -0.011(3)
C38 0.071(4) 0.097(5) 0.093(5) -0.015(4) 0.021(4) -0.018(4)
C39 0.131(7) 0.142(8) 0.183(9) -0.032(7) 0.056(7) -0.051(7)
C40 0.128(7) 0.097(6) 0.104(6) 0.013(5) 0.022(5) -0.024(5)
C41 0.091(5) 0.081(5) 0.117(6) 0.006(5) 0.010(5) -0.013(5)
C42 0.138(8) 0.075(5) 0.164(8) -0.001(5) 0.015(6) -0.028(5)
C43 0.100(6) 0.184(9) 0.126(7) -0.002(7) 0.038(6) 0.022(6)
C44 0.117(6) 0.150(7) 0.110(6) -0.006(6) -0.004(5) 0.033(6)
C45 0.127(7) 0.240(11) 0.168(9) 0.001(8) 0.075(7) 0.037(8)
C46 0.099(5) 0.066(4) 0.080(5) -0.006(3) -0.017(4) -0.001(4)
C47 0.071(4) 0.063(4) 0.077(4) -0.006(3) -0.002(3) 0.011(3)
C48 0.067(4) 0.063(4) 0.079(4) -0.005(3) 0.001(3) -0.009(3)
C49 0.082(5) 0.066(4) 0.082(4) -0.013(3) 0.004(4) 0.008(4)
C50 0.060(4) 0.084(5) 0.090(5) -0.010(4) 0.006(3) 0.002(4)
C51 0.063(4) 0.083(5) 0.083(4) -0.005(4) 0.000(3) -0.007(4)
C52 0.073(4) 0.056(4) 0.074(4) -0.004(3) -0.001(3) -0.001(3)
C53 0.079(4) 0.061(4) 0.100(5) 0.007(4) 0.014(4) 0.003(3)
C54 0.109(6) 0.104(6) 0.150(7) -0.033(5) 0.041(6) -0.025(5)
C55 0.165(8) 0.083(5) 0.127(6) -0.017(5) 0.041(6) -0.035(5)
C56 0.078(5) 0.091(5) 0.095(5) -0.008(4) 0.012(4) -0.009(4)
C57 0.093(6) 0.130(7) 0.120(6) -0.015(6) 0.012(5) -0.021(5)
C58 0.115(6) 0.067(4) 0.084(5) -0.004(4) 0.006(4) 0.015(4)
C59 0.179(8) 0.085(5) 0.112(6) -0.006(5) 0.021(5) 0.026(5)
C60 0.124(6) 0.115(6) 0.081(5) -0.004(4) 0.015(4) 0.022(5)
C61 0.059(4) 0.085(5) 0.082(5) -0.010(4) -0.008(3) -0.002(4)
C62 0.072(4) 0.058(4) 0.080(4) 0.009(3) -0.004(3) -0.004(3)
C63 0.066(4) 0.064(4) 0.074(4) -0.004(3) -0.011(3) 0.003(3)
C64 0.079(4) 0.066(4) 0.077(4) 0.007(3) 0.003(3) 0.000(3)
C65 0.071(4) 0.081(5) 0.074(4) -0.003(3) 0.010(3) -0.001(4)
C66 0.078(4) 0.067(4) 0.068(4) 0.004(3) 0.002(3) 0.003(4)
C67 0.078(4) 0.072(4) 0.062(4) 0.005(3) -0.003(3) -0.007(3)
C68 0.083(4) 0.071(4) 0.080(4) 0.010(3) -0.007(4) 0.000(3)
C69 0.081(5) 0.099(5) 0.093(5) 0.030(4) 0.009(4) 0.010(4)
C70 0.102(5) 0.089(5) 0.101(5) 0.011(4) 0.007(4) 0.030(4)
C71 0.077(5) 0.081(5) 0.078(4) -0.004(4) 0.002(4) 0.008(4)
C72 0.091(5) 0.101(5) 0.091(5) 0.008(4) 0.009(4) 0.015(4)
C73 0.079(5) 0.077(5) 0.105(5) 0.020(4) -0.004(4) -0.004(4)
C74 0.127(6) 0.089(5) 0.128(6) 0.029(5) -0.006(5) -0.026(5)
C75 0.101(6) 0.123(6) 0.104(6) 0.014(5) 0.008(5) -0.001(5)
C76 0.071(4) 0.070(4) 0.086(5) 0.016(4) 0.008(4) 0.009(4)
C77 0.064(4) 0.067(4) 0.081(4) -0.002(3) 0.005(3) 0.017(3)
C78 0.051(4) 0.062(4) 0.087(4) -0.003(3) 0.001(3) 0.005(3)
C79 0.076(4) 0.071(4) 0.066(4) 0.002(3) 0.005(3) 0.009(3)
C80 0.066(4) 0.078(4) 0.070(4) 0.005(3) 0.005(3) 0.007(3)
C81 0.064(4) 0.070(4) 0.066(4) 0.002(3) -0.003(3) 0.004(3)
C82 0.061(4) 0.059(4) 0.079(4) 0.001(3) -0.001(3) 0.003(3)
C83 0.063(4) 0.053(4) 0.134(6) -0.004(4) 0.016(4) 0.000(3)
C84 0.089(6) 0.186(10) 0.416(18) -0.178(11) 0.067(9) -0.041(6)
C85 0.066(4) 0.090(5) 0.125(6) -0.009(4) 0.021(4) -0.011(4)
C86 0.063(4) 0.085(5) 0.078(4) -0.001(4) 0.005(3) 0.000(4)
C87 0.078(5) 0.115(6) 0.093(5) 0.000(5) -0.001(4) -0.016(4)
C88 0.240(11) 0.064(5) 0.092(5) -0.012(4) 0.024(6) 0.018(6)
C89 0.267(11) 0.095(6) 0.128(7) -0.040(5) 0.052(7) -0.023(7)
C90 0.161(8) 0.114(7) 0.159(8) 0.024(6) 0.065(7) 0.014(6)
C91 0.083(5) 0.092(5) 0.084(5) 0.009(4) -0.015(4) -0.002(4)
C92 0.080(5) 0.076(4) 0.087(5) 0.007(4) -0.017(4) 0.004(4)
C93 0.070(4) 0.086(5) 0.084(5) 0.002(4) -0.006(4) -0.002(4)
C94 0.065(4) 0.101(5) 0.093(5) -0.006(4) -0.012(4) -0.013(4)
C95 0.074(5) 0.081(5) 0.108(6) -0.014(4) -0.023(4) -0.002(4)
C96 0.085(5) 0.076(5) 0.089(5) -0.011(4) -0.020(4) -0.003(4)
C97 0.082(5) 0.096(5) 0.064(4) -0.003(4) 0.007(3) 0.007(4)
C98 0.099(5) 0.098(5) 0.074(4) 0.009(4) 0.012(4) 0.014(4)
C99 0.101(6) 0.117(6) 0.113(6) 0.011(5) 0.021(5) 0.029(5)
C100 0.123(7) 0.101(6) 0.111(6) -0.010(5) 0.001(5) 0.033(5)
C101 0.101(6) 0.113(7) 0.093(6) -0.012(5) -0.014(5) 0.005(6)
C102 0.107(6) 0.074(5) 0.140(7) -0.009(5) -0.018(6) 0.004(5)
C103 0.093(6) 0.157(8) 0.092(5) 0.020(5) 0.038(5) 0.023(6)
C104 0.139(7) 0.202(10) 0.128(7) 0.032(6) 0.055(6) 0.002(7)
C105 0.111(6) 0.123(6) 0.099(6) 0.016(5) 0.007(5) -0.013(5)
C106 0.075(5) 0.064(4) 0.087(5) 0.003(3) -0.008(4) -0.003(4)
C107 0.080(4) 0.069(4) 0.067(4) -0.007(3) 0.002(3) -0.001(3)
C108 0.070(4) 0.067(4) 0.077(4) 0.001(3) -0.007(3) 0.006(3)
C109 0.069(4) 0.072(4) 0.086(4) 0.002(4) -0.003(3) 0.004(3)
C110 0.080(5) 0.052(4) 0.100(5) -0.005(3) -0.010(4) -0.004(3)
C111 0.083(5) 0.061(4) 0.079(4) 0.003(3) -0.005(4) -0.010(4)
C112 0.065(4) 0.092(5) 0.062(4) 0.004(3) -0.004(3) -0.002(3)
C113 0.084(5) 0.082(5) 0.081(4) 0.007(4) 0.001(4) -0.014(4)
C114 0.083(5) 0.103(5) 0.106(5) 0.002(5) 0.015(4) -0.012(4)
C115 0.107(6) 0.104(6) 0.093(5) 0.016(4) -0.005(4) -0.024(5)
C116 0.082(5) 0.075(5) 0.093(5) 0.014(4) -0.005(4) -0.006(4)
C117 0.107(6) 0.070(5) 0.121(6) 0.008(4) -0.011(5) -0.013(4)
C118 0.100(6) 0.098(5) 0.097(5) -0.010(4) 0.030(4) 0.002(4)
C119 0.128(6) 0.088(5) 0.132(7) 0.005(5) 0.006(5) 0.011(5)
C120 0.120(7) 0.199(9) 0.137(7) -0.040(7) 0.051(6) 0.010(7)

loop_
_atom_type_symbol
_atom_type_description
_atom_type_scat_dispersion_real
_atom_type_scat_dispersion_imag
_atom_type_scat_source
C C 0.0181 0.0091 'International Tables Vol C Tables 4.2.6.8 and 6.1.1.4'
H H 0.0000 0.0000 'International Tables Vol C Tables 4.2.6.8 and 6.1.1.4'
O O 0.0492 0.0322 'International Tables Vol C Tables 4.2.6.8 and 6.1.1.4'

loop_
_geom_angle_atom_site_label_1
_geom_angle_atom_site_label_2
_geom_angle_atom_site_label_3
_geom_angle
C1 O2 H2 109.5
C5 O3 C12 104.2(5)
C16 O5 H5 109.5
C20 O6 C27 105.1(5)
C31 O8 H8 109.5
C35 O9 C42 103.7(5)
C46 O11 H11 109.5
C50 O12 C57 104.8(5)
C61 O13 H13 109.5
C72 O15 C65 104.9(5)
C76 O17 H17 109.5
C80 O18 C87 104.4(5)
C91 O19 H19 109.5
C102 O21 C95 103.3(6)
C106 O23 H23 109.5
C110 O24 C117 104.2(5)
O1 C1 O2 123.4(6)
O1 C1 C3 119.5(6)
O2 C1 C3 117.0(6)
C7 C2 C3 122.3(6)
C7 C2 H2A 118.9
C3 C2 H2A 118.9
C4 C3 C2 121.4(6)
C4 C3 C1 119.8(6)
C2 C3 C1 118.7(6)
C5 C4 C3 116.3(6)
C5 C4 H4 121.9
C3 C4 H4 121.9
O3 C5 C6 110.2(6)
O3 C5 C4 127.9(6)
C6 C5 C4 121.9(6)
C5 C6 C7 123.0(6)
C5 C6 C11 108.3(6)
C7 C6 C11 128.7(7)
C2 C7 C6 115.0(6)
C2 C7 C8 128.7(6)
C6 C7 C8 116.3(6)
C7 C8 C9 109.8(5)
C7 C8 C13 114.3(6)
C9 C8 C13 114.3(6)
C7 C8 H8A 105.9
C9 C8 H8A 105.9
C13 C8 H8A 105.9
C8 C9 C10 116.1(6)
C8 C9 H9A 108.3
C10 C9 H9A 108.3
C8 C9 H9B 108.3
C10 C9 H9B 108.3
H9A C9 H9B 107.4
C11 C10 C9 108.6(6)
C11 C10 H10A 110.0
C9 C10 H10A 110.0
C11 C10 H10B 110.0
C9 C10 H10B 110.0
H10A C10 H10B 108.3
C12 C11 C6 104.8(7)
C12 C11 C10 136.7(7)
C6 C11 C10 118.4(7)
C11 C12 O3 112.5(6)
C11 C12 H12 123.8
O3 C12 H12 123.8
C14 C13 C15 111.5(6)
C14 C13 C8 113.6(6)
C15 C13 C8 112.9(6)
C14 C13 H13A 106.1
C15 C13 H13A 106.1
C8 C13 H13A 106.1
C13 C14 H14A 109.5
C13 C14 H14B 109.5
H14A C14 H14B 109.5
C13 C14 H14C 109.5
H14A C14 H14C 109.5
H14B C14 H14C 109.5
C13 C15 H15A 109.5
C13 C15 H15B 109.5
H15A C15 H15B 109.5
C13 C15 H15C 109.5
H15A C15 H15C 109.5
H15B C15 H15C 109.5
O4 C16 O5 122.0(7)
O4 C16 C18 121.5(6)
O5 C16 C18 116.5(7)
C22 C17 C18 121.4(6)
C22 C17 H17 119.3
C18 C17 H17 119.3
C19 C18 C17 121.8(6)
C19 C18 C16 120.7(6)
C17 C18 C16 117.4(6)
C20 C19 C18 114.8(6)
C20 C19 H19 122.6
C18 C19 H19 122.6
C19 C20 C21 124.4(6)
C19 C20 O6 127.3(6)
C21 C20 O6 108.3(6)
C20 C21 C22 121.4(6)
C20 C21 C26 109.0(6)
C22 C21 C26 129.5(7)
C17 C22 C21 116.2(6)
C17 C22 C23 129.1(6)
C21 C22 C23 114.8(6)
C22 C23 C28 114.3(5)
C22 C23 C24 109.5(5)
C28 C23 C24 111.1(6)
C22 C23 H23A 107.2
C28 C23 H23A 107.2
C24 C23 H23A 107.2
C25 C24 C23 113.5(6)
C25 C24 H24A 108.9
C23 C24 H24A 108.9
C25 C24 H24B 108.9
C23 C24 H24B 108.9
H24A C24 H24B 107.7
C26 C25 C24 107.2(6)
C26 C25 H25A 110.3
C24 C25 H25A 110.3
C26 C25 H25B 110.3
C24 C25 H25B 110.3
H25A C25 H25B 108.5
C27 C26 C21 106.1(6)
C27 C26 C25 135.3(7)
C21 C26 C25 118.5(7)
C26 C27 O6 111.4(6)
C26 C27 H27 124.3
O6 C27 H27 124.3
C30 C28 C29 110.2(6)
C30 C28 C23 115.1(5)
C29 C28 C23 111.7(6)
C30 C28 H28 106.4
C29 C28 H28 106.4
C23 C28 H28 106.4
C28 C29 H29A 109.5
C28 C29 H29B 109.5
H29A C29 H29B 109.5
C28 C29 H29C 109.5
H29A C29 H29C 109.5
H29B C29 H29C 109.5
C28 C30 H30A 109.5
C28 C30 H30B 109.5
H30A C30 H30B 109.5
C28 C30 H30C 109.5
H30A C30 H30C 109.5
H30B C30 H30C 109.5
O7 C31 O8 121.7(6)
O7 C31 C33 121.3(6)
O8 C31 C33 116.9(6)
C37 C32 C33 120.2(6)
C37 C32 H32 119.9
C33 C32 H32 119.9
C34 C33 C32 122.1(6)
C34 C33 C31 121.1(6)
C32 C33 C31 116.8(6)
C35 C34 C33 116.5(6)
C35 C34 H34 121.8
C33 C34 H34 121.8
C34 C35 O9 128.1(6)
C34 C35 C36 121.8(6)
O9 C35 C36 110.0(6)
C37 C36 C35 121.5(6)
C37 C36 C41 131.4(7)
C35 C36 C41 107.1(6)
C32 C37 C36 117.9(6)
C32 C37 C38 126.9(6)
C36 C37 C38 115.1(6)
C43 C38 C37 114.2(6)
C43 C38 C39 114.0(7)
C37 C38 C39 110.7(6)
C43 C38 H38 105.7
C37 C38 H38 105.7
C39 C38 H38 105.7
C40 C39 C38 117.6(7)
C40 C39 H39A 107.9
C38 C39 H39A 107.9
C40 C39 H39B 107.9
C38 C39 H39B 107.9
H39A C39 H39B 107.2
C41 C40 C39 109.7(6)
C41 C40 H40A 109.7
C39 C40 H40A 109.7
C41 C40 H40B 109.7
C39 C40 H40B 109.7
H40A C40 H40B 108.2
C42 C41 C36 105.8(7)
C42 C41 C40 137.1(8)
C36 C41 C40 117.1(7)
C41 C42 O9 113.4(7)
C41 C42 H42 123.3
O9 C42 H42 123.3
C38 C43 C44 114.0(7)
C38 C43 C45 111.4(7)
C44 C43 C45 109.9(7)
C38 C43 H43 107.0
C44 C43 H43 107.0
C45 C43 H43 107.0
C43 C44 H44A 109.5
C43 C44 H44B 109.5
H44A C44 H44B 109.5
C43 C44 H44C 109.5
H44A C44 H44C 109.5
H44B C44 H44C 109.5
C43 C45 H45A 109.5
C43 C45 H45B 109.5
H45A C45 H45B 109.5
C43 C45 H45C 109.5
H45A C45 H45C 109.5
H45B C45 H45C 109.5
O10 C46 O11 122.4(6)
O10 C46 C48 120.5(6)
O11 C46 C48 116.9(6)
C52 C47 C48 121.0(6)
C52 C47 H47 119.5
C48 C47 H47 119.5
C49 C48 C47 122.8(6)
C49 C48 C46 119.8(6)
C47 C48 C46 117.4(6)
C50 C49 C48 112.6(5)
C50 C49 H49 123.7
C48 C49 H49 123.7
C49 C50 C51 125.2(6)
C49 C50 O12 125.9(6)
C51 C50 O12 108.9(6)
C50 C51 C52 121.9(6)
C50 C51 C56 109.6(6)
C52 C51 C56 128.5(6)
C47 C52 C51 116.4(5)
C47 C52 C53 127.4(5)
C51 C52 C53 116.2(5)
C54 C53 C52 111.5(5)
C54 C53 C58 113.8(6)
C52 C53 C58 113.1(5)
C54 C53 H53 105.9
C52 C53 H53 105.9
C58 C53 H53 105.9
C53 C54 C55 114.6(6)
C53 C54 H54A 108.6
C55 C54 H54A 108.6
C53 C54 H54B 108.6
C55 C54 H54B 108.6
H54A C54 H54B 107.6
C56 C55 C54 110.2(6)
C56 C55 H55A 109.6
C54 C55 H55A 109.6
C56 C55 H55B 109.6
C54 C55 H55B 109.6
H55A C55 H55B 108.1
C57 C56 C51 105.2(6)
C57 C56 C55 138.0(7)
C51 C56 C55 116.9(6)
C56 C57 O12 111.6(6)
C56 C57 H57 124.2
O12 C57 H57 124.2
C60 C58 C59 109.1(6)
C60 C58 C53 112.9(6)
C59 C58 C53 113.1(6)
C60 C58 H58 107.1
C59 C58 H58 107.1
C53 C58 H58 107.1
C58 C59 H59A 109.5
C58 C59 H59B 109.5
H59A C59 H59B 109.5
C58 C59 H59C 109.5
H59A C59 H59C 109.5
H59B C59 H59C 109.5
C58 C60 H60A 109.5
C58 C60 H60B 109.5
H60A C60 H60B 109.5
C58 C60 H60C 109.5
H60A C60 H60C 109.5
H60B C60 H60C 109.5
O14 C61 O13 122.2(6)
O14 C61 C63 124.3(6)
O13 C61 C63 113.5(6)
C67 C62 C63 120.5(6)
C67 C62 H62 119.7
C63 C62 H62 119.7
C64 C63 C62 123.3(6)
C64 C63 C61 115.1(5)
C62 C63 C61 121.6(6)
C65 C64 C63 113.7(5)
C65 C64 H64 123.2
C63 C64 H64 123.2
C66 C65 C64 123.7(6)
C66 C65 O15 108.5(6)
C64 C65 O15 127.8(6)
C67 C66 C65 122.3(6)
C67 C66 C71 129.1(6)
C65 C66 C71 108.5(6)
C66 C67 C62 116.6(5)
C66 C67 C68 115.4(6)
C62 C67 C68 127.9(6)
C73 C68 C67 114.2(5)
C73 C68 C69 114.3(5)
C67 C68 C69 108.4(5)
C73 C68 H68 106.5
C67 C68 H68 106.5
C69 C68 H68 106.5
C68 C69 C70 115.0(5)
C68 C69 H69A 108.5
C70 C69 H69A 108.5
C68 C69 H69B 108.5
C70 C69 H69B 108.5
H69A C69 H69B 107.5
C71 C70 C69 108.4(5)
C71 C70 H70A 110.0
C69 C70 H70A 110.0
C71 C70 H70B 110.0
C69 C70 H70B 110.0
H70A C70 H70B 108.4
C72 C71 C66 105.3(6)
C72 C71 C70 137.0(7)
C66 C71 C70 117.7(6)
C71 C72 O15 112.7(6)
C71 C72 H72 123.6
O15 C72 H72 123.6
C75 C73 C68 112.6(6)
C75 C73 C74 110.8(6)
C68 C73 C74 110.6(6)
C75 C73 H73 107.5
C68 C73 H73 107.5
C74 C73 H73 107.5
C73 C74 H74A 109.5
C73 C74 H74B 109.5
H74A C74 H74B 109.5
C73 C74 H74C 109.5
H74A C74 H74C 109.5
H74B C74 H74C 109.5
C73 C75 H75A 109.5
C73 C75 H75B 109.5
H75A C75 H75B 109.5
C73 C75 H75C 109.5
H75A C75 H75C 109.5
H75B C75 H75C 109.5
O16 C76 O17 121.5(6)
O16 C76 C78 121.1(6)
O17 C76 C78 117.4(6)
C82 C77 C78 120.8(5)
C82 C77 H77 119.6
C78 C77 H77 119.6
C79 C78 C77 122.8(6)
C79 C78 C76 117.6(5)
C77 C78 C76 119.6(5)
C80 C79 C78 115.9(6)
C80 C79 H79 122.1
C78 C79 H79 122.1
C79 C80 O18 129.3(6)
C79 C80 C81 121.8(6)
O18 C80 C81 108.9(5)
C82 C81 C80 122.7(6)
C82 C81 C86 128.4(6)
C80 C81 C86 108.8(5)
C77 C82 C81 115.9(5)
C77 C82 C83 127.5(5)
C81 C82 C83 116.6(5)
C82 C83 C84 110.6(5)
C82 C83 C88 116.1(5)
C84 C83 C88 109.4(7)
C82 C83 H83 106.8
C84 C83 H83 106.8
C88 C83 H83 106.8
C83 C84 C85 116.7(8)
C83 C84 H84A 108.1
C85 C84 H84A 108.1
C83 C84 H84B 108.1
C85 C84 H84B 108.1
H84A C84 H84B 107.3
C86 C85 C84 109.2(6)
C86 C85 H85A 109.8
C84 C85 H85A 109.8
C86 C85 H85B 109.8
C84 C85 H85B 109.8
H85A C85 H85B 108.3
C87 C86 C81 104.3(6)
C87 C86 C85 137.2(6)
C81 C86 C85 118.4(6)
C86 C87 O18 113.7(6)
C86 C87 H87 123.2
O18 C87 H87 123.2
C90 C88 C83 120.6(7)
C90 C88 C89 111.1(7)
C83 C88 C89 110.5(7)
C90 C88 H88 104.3
C83 C88 H88 104.3
C89 C88 H88 104.3
C88 C89 H89A 109.5
C88 C89 H89B 109.5
H89A C89 H89B 109.5
C88 C89 H89C 109.5
H89A C89 H89C 109.5
H89B C89 H89C 109.5
C88 C90 H90A 109.5
C88 C90 H90B 109.5
H90A C90 H90B 109.5
C88 C90 H90C 109.5
H90A C90 H90C 109.5
H90B C90 H90C 109.5
O20 C91 O19 123.1(7)
O20 C91 C93 121.6(7)
O19 C91 C93 115.3(7)
C97 C92 C93 120.8(6)
C97 C92 H92 119.6
C93 C92 H92 119.6
C92 C93 C94 122.4(6)
C92 C93 C91 119.8(6)
C94 C93 C91 117.7(7)
C95 C94 C93 113.7(7)
C95 C94 H94 123.1
C93 C94 H94 123.1
C96 C95 C94 124.9(7)
C96 C95 O21 109.5(7)
C94 C95 O21 125.5(8)
C95 C96 C97 121.4(7)
C95 C96 C101 108.9(7)
C97 C96 C101 129.7(8)
C92 C97 C96 116.7(6)
C92 C97 C98 128.3(7)
C96 C97 C98 115.0(7)
C103 C98 C97 114.3(6)
C103 C98 C99 111.1(6)
C97 C98 C99 110.0(5)
C103 C98 H98 107.0
C97 C98 H98 107.0
C99 C98 H98 107.0
C100 C99 C98 113.8(6)
C100 C99 H99A 108.8
C98 C99 H99A 108.8
C100 C99 H99B 108.8
C98 C99 H99B 108.8
H99A C99 H99B 107.7
C101 C100 C99 109.6(6)
C101 C100 H10C 109.8
C99 C100 H10C 109.8
C101 C100 H10D 109.8
C99 C100 H10D 109.8
H10C C100 H10D 108.2
C102 C101 C96 104.8(7)
C102 C101 C100 138.1(9)
C96 C101 C100 117.0(8)
C101 C102 O21 113.5(7)
C101 C102 H102 123.3
O21 C102 H102 123.3
C98 C103 C105 116.2(6)
C98 C103 C104 113.4(7)
C105 C103 C104 107.9(7)
C98 C103 H103 106.2
C105 C103 H103 106.2
C104 C103 H103 106.2
C103 C104 H10E 109.5
C103 C104 H10F 109.5
H10E C104 H10F 109.5
C103 C104 H10G 109.5
H10E C104 H10G 109.5
H10F C104 H10G 109.5
C103 C105 H10H 109.5
C103 C105 H10I 109.5
H10H C105 H10I 109.5
C103 C105 H10J 109.5
H10H C105 H10J 109.5
H10I C105 H10J 109.5
O22 C106 O23 121.3(6)
O22 C106 C108 121.4(6)
O23 C106 C108 117.3(6)
C112 C107 C108 120.1(6)
C112 C107 H107 119.9
C108 C107 H107 119.9
C109 C108 C107 122.9(6)
C109 C108 C106 118.3(6)
C107 C108 C106 118.8(6)
C110 C109 C108 115.7(6)
C110 C109 H109 122.2
C108 C109 H109 122.2
C111 C110 C109 123.5(6)
C111 C110 O24 108.8(6)
C109 C110 O24 127.8(6)
C110 C111 C116 109.1(6)
C110 C111 C112 121.1(6)
C116 C111 C112 129.8(7)
C107 C112 C111 116.7(6)
C107 C112 C113 127.5(6)
C111 C112 C113 115.7(6)
C112 C113 C118 113.1(5)
C112 C113 C114 110.4(5)
C118 C113 C114 112.8(6)
C112 C113 H113 106.7
C118 C113 H113 106.7
C114 C113 H113 106.7
C113 C114 C115 116.4(6)
C113 C114 H11A 108.2
C115 C114 H11A 108.2
C113 C114 H11B 108.2
C115 C114 H11B 108.2
H11A C114 H11B 107.3
C116 C115 C114 108.3(5)
C116 C115 H11C 110.0
C114 C115 H11C 110.0
C116 C115 H11D 110.0
C114 C115 H11D 110.0
H11C C115 H11D 108.4
C117 C116 C111 106.2(6)
C117 C116 C115 135.9(7)
C111 C116 C115 117.9(6)
C116 C117 O24 111.8(6)
C116 C117 H117 124.1
O24 C117 H117 124.1
C119 C118 C113 113.2(6)
C119 C118 C120 110.1(6)
C113 C118 C120 112.0(6)
C119 C118 H118 107.0
C113 C118 H118 107.0
C120 C118 H118 107.0
C118 C119 H11E 109.5
C118 C119 H11F 109.5
H11E C119 H11F 109.5
C118 C119 H11G 109.5
H11E C119 H11G 109.5
H11F C119 H11G 109.5
C118 C120 H12A 109.5
C118 C120 H12B 109.5
H12A C120 H12B 109.5
C118 C120 H12C 109.5
H12A C120 H12C 109.5
H12B C120 H12C 109.5

loop_
_geom_bond_atom_site_label_1
_geom_bond_atom_site_label_2
_geom_bond_distance
O1 C1 1.257(6)
O2 C1 1.288(6)
O2 H2 0.8200
O3 C5 1.369(6)
O3 C12 1.392(8)
O4 C16 1.249(7)
O5 C16 1.292(7)
O5 H5 0.8200
O6 C20 1.384(7)
O6 C27 1.418(7)
O7 C31 1.231(6)
O8 C31 1.311(6)
O8 H8 0.8200
O9 C35 1.375(7)
O9 C42 1.396(8)
O10 C46 1.256(7)
O11 C46 1.297(7)
O11 H11 0.8200
O12 C50 1.398(6)
O12 C57 1.424(8)
O13 C61 1.314(6)
O13 H13 0.8200
O14 C61 1.240(7)
O15 C72 1.399(7)
O15 C65 1.403(6)
O16 C76 1.269(6)
O17 C76 1.292(6)
O17 H17 0.8200
O18 C80 1.382(6)
O18 C87 1.401(7)
O19 C91 1.289(7)
O19 H19 0.8200
O20 C91 1.260(7)
O21 C102 1.394(8)
O21 C95 1.406(7)
O22 C106 1.269(7)
O23 C106 1.298(6)
O23 H23 0.8200
O24 C110 1.392(6)
O24 C117 1.417(7)
C1 C3 1.477(8)
C2 C7 1.371(7)
C2 C3 1.404(7)
C2 H2A 0.9300
C3 C4 1.391(7)
C4 C5 1.372(7)
C4 H4 0.9300
C5 C6 1.372(8)
C6 C7 1.401(7)
C6 C11 1.404(8)
C7 C8 1.509(8)
C8 C9 1.528(8)
C8 C13 1.529(8)
C8 H8A 0.9800
C9 C10 1.558(8)
C9 H9A 0.9700
C9 H9B 0.9700
C10 C11 1.496(9)
C10 H10A 0.9700
C10 H10B 0.9700
C11 C12 1.355(8)
C12 H12 0.9300
C13 C14 1.459(8)
C13 C15 1.518(8)
C13 H13A 0.9800
C14 H14A 0.9600
C14 H14B 0.9600
C14 H14C 0.9600
C15 H15A 0.9600
C15 H15B 0.9600
C15 H15C 0.9600
C16 C18 1.473(8)
C17 C22 1.358(7)
C17 C18 1.425(7)
C17 H17 0.9300
C18 C19 1.395(7)
C19 C20 1.348(7)
C19 H19 0.9300
C20 C21 1.379(8)
C21 C22 1.392(7)
C21 C26 1.404(8)
C22 C23 1.521(7)
C23 C28 1.549(8)
C23 C24 1.561(8)
C23 H23A 0.9800
C24 C25 1.551(8)
C24 H24A 0.9700
C24 H24B 0.9700
C25 C26 1.505(8)
C25 H25A 0.9700
C25 H25B 0.9700
C26 C27 1.332(8)
C27 H27 0.9300
C28 C30 1.530(8)
C28 C29 1.535(8)
C28 H28 0.9800
C29 H29A 0.9600
C29 H29B 0.9600
C29 H29C 0.9600
C30 H30A 0.9600
C30 H30B 0.9600
C30 H30C 0.9600
C31 C33 1.464(8)
C32 C37 1.368(7)
C32 C33 1.410(7)
C32 H32 0.9300
C33 C34 1.380(7)
C34 C35 1.371(8)
C34 H34 0.9300
C35 C36 1.392(8)
C36 C37 1.373(8)
C36 C41 1.408(8)
C37 C38 1.524(7)
C38 C43 1.495(9)
C38 C39 1.537(8)
C38 H38 0.9800
C39 C40 1.537(9)
C39 H39A 0.9700
C39 H39B 0.9700
C40 C41 1.494(9)
C40 H40A 0.9700
C40 H40B 0.9700
C41 C42 1.328(9)
C42 H42 0.9300
C43 C44 1.553(9)
C43 C45 1.554(8)
C43 H43 0.9800
C44 H44A 0.9600
C44 H44B 0.9600
C44 H44C 0.9600
C45 H45A 0.9600
C45 H45B 0.9600
C45 H45C 0.9600
C46 C48 1.473(8)
C47 C52 1.360(7)
C47 C48 1.421(7)
C47 H47 0.9300
C48 C49 1.419(7)
C49 C50 1.366(7)
C49 H49 0.9300
C50 C51 1.371(7)
C51 C52 1.385(7)
C51 C56 1.421(8)
C52 C53 1.522(7)
C53 C54 1.509(8)
C53 C58 1.548(7)
C53 H53 0.9800
C54 C55 1.544(8)
C54 H54A 0.9700
C54 H54B 0.9700
C55 C56 1.494(8)
C55 H55A 0.9700
C55 H55B 0.9700
C56 C57 1.356(8)
C57 H57 0.9300
C58 C60 1.495(8)
C58 C59 1.522(7)
C58 H58 0.9800
C59 H59A 0.9600
C59 H59B 0.9600
C59 H59C 0.9600
C60 H60A 0.9600
C60 H60B 0.9600
C60 H60C 0.9600
C61 C63 1.461(7)
C62 C67 1.378(7)
C62 C63 1.402(7)
C62 H62 0.9300
C63 C64 1.397(7)
C64 C65 1.378(7)
C64 H64 0.9300
C65 C66 1.374(7)
C66 C67 1.369(7)
C66 C71 1.433(7)
C67 C68 1.533(7)
C68 C73 1.527(8)
C68 C69 1.534(7)
C68 H68 0.9800
C69 C70 1.543(7)
C69 H69A 0.9700
C69 H69B 0.9700
C70 C71 1.506(8)
C70 H70A 0.9700
C70 H70B 0.9700
C71 C72 1.333(8)
C72 H72 0.9300
C73 C75 1.511(8)
C73 C74 1.552(8)
C73 H73 0.9800
C74 H74A 0.9600
C74 H74B 0.9600
C74 H74C 0.9600
C75 H75A 0.9600
C75 H75B 0.9600
C75 H75C 0.9600
C76 C78 1.473(7)
C77 C82 1.373(7)
C77 C78 1.413(7)
C77 H77 0.9300
C78 C79 1.372(7)
C79 C80 1.362(7)
C79 H79 0.9300
C80 C81 1.396(7)
C81 C82 1.376(7)
C81 C86 1.415(7)
C82 C83 1.517(7)
C83 C84 1.524(9)
C83 C88 1.525(9)
C83 H83 0.9800
C84 C85 1.534(9)
C84 H84A 0.9700
C84 H84B 0.9700
C85 C86 1.486(8)
C85 H85A 0.9700
C85 H85B 0.9700
C86 C87 1.346(8)
C87 H87 0.9300
C88 C90 1.434(8)
C88 C89 1.543(8)
C88 H88 0.9800
C89 H89A 0.9600
C89 H89B 0.9600
C89 H89C 0.9600
C90 H90A 0.9600
C90 H90B 0.9600
C90 H90C 0.9600
C91 C93 1.485(8)
C92 C97 1.369(7)
C92 C93 1.402(8)
C92 H92 0.9300
C93 C94 1.406(8)
C94 C95 1.369(8)
C94 H94 0.9300
C95 C96 1.350(9)
C96 C97 1.391(8)
C96 C101 1.418(9)
C97 C98 1.516(8)
C98 C103 1.504(9)
C98 C99 1.552(8)
C98 H98 0.9800
C99 C100 1.537(9)
C99 H99A 0.9700
C99 H99B 0.9700
C100 C101 1.506(9)
C100 H10C 0.9700
C100 H10D 0.9700
C101 C102 1.330(9)
C102 H102 0.9300
C103 C105 1.518(9)
C103 C104 1.538(8)
C103 H103 0.9800
C104 H10E 0.9600
C104 H10F 0.9600
C104 H10G 0.9600
C105 H10H 0.9600
C105 H10I 0.9600
C105 H10J 0.9600
C106 C108 1.452(8)
C107 C112 1.389(7)
C107 C108 1.399(7)
C107 H107 0.9300
C108 C109 1.377(7)
C109 C110 1.369(7)
C109 H109 0.9300
C110 C111 1.366(8)
C111 C116 1.398(8)
C111 C112 1.399(8)
C112 C113 1.525(7)
C113 C118 1.530(8)
C113 C114 1.541(7)
C113 H113 0.9800
C114 C115 1.547(7)
C114 H11A 0.9700
C114 H11B 0.9700
C115 C116 1.532(8)
C115 H11C 0.9700
C115 H11D 0.9700
C116 C117 1.326(8)
C117 H117 0.9300
C118 C119 1.527(8)
C118 C120 1.549(8)
C118 H118 0.9800
C119 H11E 0.9600
C119 H11F 0.9600
C119 H11G 0.9600
C120 H12A 0.9600
C120 H12B 0.9600
C120 H12C 0.9600

loop_
_geom_torsion_atom_site_label_1
_geom_torsion_atom_site_label_2
_geom_torsion_atom_site_label_3
_geom_torsion_atom_site_label_4
_geom_torsion
C7 C2 C3 C4 1.4(10)
C7 C2 C3 C1 179.9(6)
O1 C1 C3 C4 179.0(6)
O2 C1 C3 C4 0.2(9)
O1 C1 C3 C2 0.4(9)
O2 C1 C3 C2 -178.4(5)
C2 C3 C4 C5 0.7(10)
C1 C3 C4 C5 -177.8(6)
C12 O3 C5 C6 2.2(9)
C12 O3 C5 C4 179.9(7)
C3 C4 C5 O3 -179.2(7)
C3 C4 C5 C6 -1.8(10)
O3 C5 C6 C7 178.6(6)
C4 C5 C6 C7 0.8(11)
O3 C5 C6 C11 -0.5(9)
C4 C5 C6 C11 -178.3(7)
C3 C2 C7 C6 -2.3(9)
C3 C2 C7 C8 178.9(6)
C5 C6 C7 C2 1.3(10)
C11 C6 C7 C2 -179.8(7)
C5 C6 C7 C8 -179.7(6)
C11 C6 C7 C8 -0.9(11)
C2 C7 C8 C9 153.2(6)
C6 C7 C8 C9 -25.6(8)
C2 C7 C8 C13 23.1(10)
C6 C7 C8 C13 -155.6(6)
C7 C8 C9 C10 52.7(8)
C13 C8 C9 C10 -177.2(6)
C8 C9 C10 C11 -50.5(9)
C5 C6 C11 C12 -1.6(9)
C7 C6 C11 C12 179.5(7)
C5 C6 C11 C10 -178.5(7)
C7 C6 C11 C10 2.6(12)
C9 C10 C11 C12 -153.7(10)
C9 C10 C11 C6 21.9(10)
C6 C11 C12 O3 3.1(10)
C10 C11 C12 O3 179.1(9)
C5 O3 C12 C11 -3.3(10)
C7 C8 C13 C14 -161.3(6)
C9 C8 C13 C14 70.9(9)
C7 C8 C13 C15 70.4(8)
C9 C8 C13 C15 -57.4(8)
C22 C17 C18 C19 -1.9(9)
C22 C17 C18 C16 176.9(6)
O4 C16 C18 C19 -177.2(6)
O5 C16 C18 C19 4.9(10)
O4 C16 C18 C17 4.1(10)
O5 C16 C18 C17 -173.9(5)
C17 C18 C19 C20 0.4(9)
C16 C18 C19 C20 -178.3(6)
C18 C19 C20 C21 0.2(10)
C18 C19 C20 O6 178.5(6)
C27 O6 C20 C19 -179.0(7)
C27 O6 C20 C21 -0.5(7)
C19 C20 C21 C22 0.5(11)
O6 C20 C21 C22 -178.0(5)
C19 C20 C21 C26 178.8(6)
O6 C20 C21 C26 0.3(8)
C18 C17 C22 C21 2.5(9)
C18 C17 C22 C23 -179.5(6)
C20 C21 C22 C17 -1.9(9)
C26 C21 C22 C17 -179.8(6)
C20 C21 C22 C23 179.8(6)
C26 C21 C22 C23 1.9(10)
C17 C22 C23 C28 27.8(9)
C21 C22 C23 C28 -154.1(5)
C17 C22 C23 C24 153.2(6)
C21 C22 C23 C24 -28.7(8)
C22 C23 C24 C25 57.5(8)
C28 C23 C24 C25 -175.3(6)
C23 C24 C25 C26 -55.2(8)
C20 C21 C26 C27 0.1(8)
C22 C21 C26 C27 178.2(7)
C20 C21 C26 C25 -179.1(6)
C22 C21 C26 C25 -1.0(11)
C24 C25 C26 C27 -152.1(8)
C24 C25 C26 C21 26.8(9)
C21 C26 C27 O6 -0.4(8)
C25 C26 C27 O6 178.6(7)
C20 O6 C27 C26 0.6(8)
C22 C23 C28 C30 61.5(7)
C24 C23 C28 C30 -63.0(8)
C22 C23 C28 C29 -171.8(5)
C24 C23 C28 C29 63.6(7)
C37 C32 C33 C34 -1.7(10)
C37 C32 C33 C31 -179.4(6)
O7 C31 C33 C34 -175.9(6)
O8 C31 C33 C34 1.0(10)
O7 C31 C33 C32 1.8(10)
O8 C31 C33 C32 178.7(6)
C32 C33 C34 C35 1.9(10)
C31 C33 C34 C35 179.5(6)
C33 C34 C35 O9 -179.3(7)
C33 C34 C35 C36 -1.7(11)
C42 O9 C35 C34 179.4(8)
C42 O9 C35 C36 1.6(8)
C34 C35 C36 C37 1.4(11)
O9 C35 C36 C37 179.4(6)
C34 C35 C36 C41 -179.4(7)
O9 C35 C36 C41 -1.5(9)
C33 C32 C37 C36 1.2(9)
C33 C32 C37 C38 179.1(6)
C35 C36 C37 C32 -1.1(10)
C41 C36 C37 C32 180.0(7)
C35 C36 C37 C38 -179.3(6)
C41 C36 C37 C38 1.8(11)
C32 C37 C38 C43 28.3(10)
C36 C37 C38 C43 -153.7(7)
C32 C37 C38 C39 158.6(7)
C36 C37 C38 C39 -23.5(9)
C43 C38 C39 C40 178.3(7)
C37 C38 C39 C40 47.9(10)
C38 C39 C40 C41 -47.3(10)
C37 C36 C41 C42 179.7(8)
C35 C36 C41 C42 0.6(9)
C37 C36 C41 C40 -1.6(12)
C35 C36 C41 C40 179.3(6)
C39 C40 C41 C42 -158.9(10)
C39 C40 C41 C36 22.9(10)
C36 C41 C42 O9 0.4(10)
C40 C41 C42 O9 -177.9(8)
C35 O9 C42 C41 -1.2(10)
C37 C38 C43 C44 62.5(9)
C39 C38 C43 C44 -66.1(9)
C37 C38 C43 C45 -172.4(6)
C39 C38 C43 C45 59.0(10)
C52 C47 C48 C49 1.4(9)
C52 C47 C48 C46 -179.7(5)
O10 C46 C48 C49 178.0(6)
O11 C46 C48 C49 -6.7(9)
O10 C46 C48 C47 -0.9(9)
O11 C46 C48 C47 174.3(5)
C47 C48 C49 C50 -0.6(9)
C46 C48 C49 C50 -179.5(5)
C48 C49 C50 C51 -0.7(10)
C48 C49 C50 O12 -179.1(6)
C57 O12 C50 C49 177.9(7)
C57 O12 C50 C51 -0.8(7)
C49 C50 C51 C52 1.1(11)
O12 C50 C51 C52 179.8(5)
C49 C50 C51 C56 -176.8(6)
O12 C50 C51 C56 1.9(8)
C48 C47 C52 C51 -0.9(9)
C48 C47 C52 C53 179.7(6)
C50 C51 C52 C47 -0.3(9)
C56 C51 C52 C47 177.2(6)
C50 C51 C52 C53 179.2(6)
C56 C51 C52 C53 -3.4(10)
C47 C52 C53 C54 156.8(6)
C51 C52 C53 C54 -22.6(8)
C47 C52 C53 C58 26.9(9)
C51 C52 C53 C58 -152.5(6)
C52 C53 C54 C55 50.9(9)
C58 C53 C54 C55 -179.6(6)
C53 C54 C55 C56 -52.3(9)
C50 C51 C56 C57 -2.2(8)
C52 C51 C56 C57 -179.9(7)
C50 C51 C56 C55 179.1(6)
C52 C51 C56 C55 1.4(11)
C54 C55 C56 C57 -152.6(9)
C54 C55 C56 C51 25.4(10)
C51 C56 C57 O12 1.8(9)
C55 C56 C57 O12 179.9(8)
C50 O12 C57 C56 -0.7(8)
C54 C53 C58 C60 -64.9(7)
C52 C53 C58 C60 63.7(8)
C54 C53 C58 C59 59.6(8)
C52 C53 C58 C59 -171.8(6)
C67 C62 C63 C64 -1.1(9)
C67 C62 C63 C61 178.8(5)
O14 C61 C63 C64 -2.0(9)
O13 C61 C63 C64 176.8(5)
O14 C61 C63 C62 178.1(6)
O13 C61 C63 C62 -3.1(8)
C62 C63 C64 C65 0.3(9)
C61 C63 C64 C65 -179.5(5)
C63 C64 C65 C66 0.5(9)
C63 C64 C65 O15 178.0(5)
C72 O15 C65 C66 0.3(7)
C72 O15 C65 C64 -177.5(6)
C64 C65 C66 C67 -0.6(10)
O15 C65 C66 C67 -178.5(5)
C64 C65 C66 C71 177.3(6)
O15 C65 C66 C71 -0.5(7)
C65 C66 C67 C62 -0.1(9)
C71 C66 C67 C62 -177.6(6)
C65 C66 C67 C68 -176.0(5)
C71 C66 C67 C68 6.5(9)
C63 C62 C67 C66 0.9(8)
C63 C62 C67 C68 176.2(6)
C66 C67 C68 C73 -161.4(6)
C62 C67 C68 C73 23.2(9)
C66 C67 C68 C69 -32.7(7)
C62 C67 C68 C69 151.9(6)
C73 C68 C69 C70 -173.3(6)
C67 C68 C69 C70 58.1(7)
C68 C69 C70 C71 -52.8(8)
C67 C66 C71 C72 178.4(6)
C65 C66 C71 C72 0.6(7)
C67 C66 C71 C70 -1.3(10)
C65 C66 C71 C70 -179.1(6)
C69 C70 C71 C72 -156.5(8)
C69 C70 C71 C66 23.1(8)
C66 C71 C72 O15 -0.5(8)
C70 C71 C72 O15 179.2(7)
C65 O15 C72 C71 0.1(7)
C67 C68 C73 C75 69.2(7)
C69 C68 C73 C75 -56.4(7)
C67 C68 C73 C74 -166.3(5)
C69 C68 C73 C74 68.1(7)
C82 C77 C78 C79 0.4(9)
C82 C77 C78 C76 -179.2(5)
O16 C76 C78 C79 3.7(9)
O17 C76 C78 C79 -177.3(5)
O16 C76 C78 C77 -176.7(5)
O17 C76 C78 C77 2.3(9)
C77 C78 C79 C80 -1.1(9)
C76 C78 C79 C80 178.5(5)
C78 C79 C80 O18 -178.2(6)
C78 C79 C80 C81 1.4(8)
C87 O18 C80 C79 179.0(6)
C87 O18 C80 C81 -0.6(6)
C79 C80 C81 C82 -1.1(9)
O18 C80 C81 C82 178.5(5)
C79 C80 C81 C86 -179.0(5)
O18 C80 C81 C86 0.6(7)
C78 C77 C82 C81 0.0(8)
C78 C77 C82 C83 179.4(6)
C80 C81 C82 C77 0.4(8)
C86 C81 C82 C77 177.8(6)
C80 C81 C82 C83 -179.1(5)
C86 C81 C82 C83 -1.6(9)
C77 C82 C83 C84 157.8(7)
C81 C82 C83 C84 -22.8(9)
C77 C82 C83 C88 32.4(10)
C81 C82 C83 C88 -148.2(6)
C82 C83 C84 C85 49.8(11)
C88 C83 C84 C85 178.8(7)
C83 C84 C85 C86 -49.5(10)
C82 C81 C86 C87 -178.1(6)
C80 C81 C86 C87 -0.3(7)
C82 C81 C86 C85 1.3(10)
C80 C81 C86 C85 179.1(5)
C84 C85 C86 C87 -157.8(9)
C84 C85 C86 C81 23.1(9)
C81 C86 C87 O18 -0.1(8)
C85 C86 C87 O18 -179.3(7)
C80 O18 C87 C86 0.4(7)
C82 C83 C88 C90 55.6(11)
C84 C83 C88 C90 -70.3(10)
C82 C83 C88 C89 -172.5(7)
C84 C83 C88 C89 61.6(9)
C97 C92 C93 C94 0.6(10)
C97 C92 C93 C91 178.7(6)
O20 C91 C93 C92 -178.7(6)
O19 C91 C93 C92 0.6(9)
O20 C91 C93 C94 -0.4(10)
O19 C91 C93 C94 178.8(6)
C92 C93 C94 C95 -0.5(9)
C91 C93 C94 C95 -178.7(6)
C93 C94 C95 C96 1.2(10)
C93 C94 C95 O21 177.5(6)
C102 O21 C95 C96 -0.9(8)
C102 O21 C95 C94 -177.8(6)
C94 C95 C96 C97 -1.9(11)
O21 C95 C96 C97 -178.8(6)
C94 C95 C96 C101 178.2(6)
O21 C95 C96 C101 1.3(8)
C93 C92 C97 C96 -1.2(9)
C93 C92 C97 C98 179.5(6)
C95 C96 C97 C92 1.9(10)
C101 C96 C97 C92 -178.3(7)
C95 C96 C97 C98 -178.8(6)
C101 C96 C97 C98 1.0(10)
C92 C97 C98 C103 24.7(10)
C96 C97 C98 C103 -154.6(6)
C92 C97 C98 C99 150.4(7)
C96 C97 C98 C99 -28.8(8)
C103 C98 C99 C100 -176.4(6)
C97 C98 C99 C100 56.1(8)
C98 C99 C100 C101 -52.7(8)
C95 C96 C101 C102 -1.2(9)
C97 C96 C101 C102 179.0(7)
C95 C96 C101 C100 -178.2(6)
C97 C96 C101 C100 2.0(11)
C99 C100 C101 C102 -152.2(10)
C99 C100 C101 C96 23.4(9)
C96 C101 C102 O21 0.6(9)
C100 C101 C102 O21 176.6(8)
C95 O21 C102 C101 0.2(8)
C97 C98 C103 C105 65.2(8)
C99 C98 C103 C105 -60.0(8)
C97 C98 C103 C104 -168.9(6)
C99 C98 C103 C104 65.9(8)
C112 C107 C108 C109 -0.2(9)
C112 C107 C108 C106 179.4(5)
O22 C106 C108 C109 0.4(9)
O23 C106 C108 C109 179.7(5)
O22 C106 C108 C107 -179.2(6)
O23 C106 C108 C107 0.0(9)
C107 C108 C109 C110 -0.5(9)
C106 C108 C109 C110 179.9(5)
C108 C109 C110 C111 -0.2(10)
C108 C109 C110 O24 -179.1(6)
C117 O24 C110 C111 0.1(7)
C117 O24 C110 C109 179.2(6)
C109 C110 C111 C116 -178.6(6)
O24 C110 C111 C116 0.5(8)
C109 C110 C111 C112 1.5(10)
O24 C110 C111 C112 -179.3(5)
C108 C107 C112 C111 1.5(8)
C108 C107 C112 C113 179.0(5)
C110 C111 C112 C107 -2.2(9)
C116 C111 C112 C107 178.0(6)
C110 C111 C112 C113 -180.0(6)
C116 C111 C112 C113 0.2(10)
C107 C112 C113 C118 30.0(9)
C111 C112 C113 C118 -152.5(6)
C107 C112 C113 C114 157.5(6)
C111 C112 C113 C114 -25.0(7)
C112 C113 C114 C115 52.0(7)
C118 C113 C114 C115 179.6(6)
C113 C114 C115 C116 -50.3(8)
C110 C111 C116 C117 -1.0(8)
C112 C111 C116 C117 178.9(7)
C110 C111 C116 C115 -179.4(6)
C112 C111 C116 C115 0.4(10)
C114 C115 C116 C117 -154.4(8)
C114 C115 C116 C111 23.4(8)
C111 C116 C117 O24 1.1(8)
C115 C116 C117 O24 179.0(6)
C110 O24 C117 C116 -0.7(8)
C112 C113 C118 C119 66.8(8)
C114 C113 C118 C119 -59.4(7)
C112 C113 C118 C120 -167.9(5)
C114 C113 C118 C120 65.8(8)
